data_2312278
loop_
_publ_author_name
'Scheepers, Matthew Clarke'
'Lemmerer, Andreas'

_publ_section_title
;
 The synthesis and characterization of a series of cocrystals of an
 isoniazid derivative with butan-2-one and propan-2-one.
;
_journal_coeditor_code DV3024
_journal_issue 9
_journal_name_full 'Acta crystallographica. Section C, Structural chemistry'
_journal_paper_doi 10.1107/S2053229623007179
_journal_volume 79
_journal_year 2023
_chemical_formula_iupac 'C10 H13 N3 O, C7 H6 O4'
_chemical_formula_moiety 'C10 H13 N3 O, C7 H6 O4'
_chemical_formula_sum 'C17 H19 N3 O5'
_chemical_formula_weight 345.35
_chemical_name_systematic
;
<i>N</i>'-(Butan-2-ylidene)pyridine-4-carbohydrazide;
2,4-dihydroxybenzoic acid
;
_space_group_IT_number 14
_space_group_name_Hall '-P 2yn'
_space_group_name_H-M_alt 'P 1 21/n 1'
_symmetry_cell_setting monoclinic
_symmetry_space_group_name_Hall '-P 2yn'
_symmetry_space_group_name_H-M 'P 1 21/n 1'
_atom_sites_solution_hydrogens geom
_audit_conform_dict_name cif_core.dic
_audit_conform_dict_version 2.4.5
_audit_creation_method 'WinGX routine CIF_UPDATE'
_cell_angle_alpha 90
_cell_angle_beta 115.710(3)
_cell_angle_gamma 90
_cell_formula_units_Z 4
_cell_length_a 11.0834(6)
_cell_length_b 13.8364(8)
_cell_length_c 12.0014(7)
_cell_measurement_reflns_used 2614
_cell_measurement_temperature 173(2)
_cell_measurement_theta_max 21.70
_cell_measurement_theta_min 2.39
_cell_volume 1658.26(17)
_computing_cell_refinement
;
SAINT-Plus (Bruker, 2012)
;
_computing_data_collection
;
APEX2 (Bruker, 2012)
;
_computing_data_reduction
;
SAINT-Plus (Bruker, 2012)
;
_computing_molecular_graphics
;
ORTEP-3 for Windows (Farrugia, 2012) and <i>Mercury</i> (Macrae
<i>et al.</i>, 2020)
;
_computing_publication_material
;
WinGX (Farrugia, 2012) and <i>XPREP</i> (Bruker, 2012)
;
_computing_structure_refinement
;
SHELXL2018 (Sheldrick, 2015<i>b</i>)
;
_computing_structure_solution
;
SHELXT2018 (Sheldrick, 2015<i>a</i>)
;
_diffrn_ambient_temperature 173(2)
_diffrn_measured_fraction_theta_full 1
_diffrn_measured_fraction_theta_max 0.999
_diffrn_measurement_device_type 'Bruker APEXII CCD'
_diffrn_measurement_method '\f and \w scans'
_diffrn_radiation_probe x-ray
_diffrn_radiation_type MoK\a
_diffrn_radiation_wavelength 0.71073
_diffrn_reflns_av_R_equivalents 0.0923
_diffrn_reflns_av_unetI/netI 0.0707
_diffrn_reflns_limit_h_max 14
_diffrn_reflns_limit_h_min -14
_diffrn_reflns_limit_k_max 18
_diffrn_reflns_limit_k_min -14
_diffrn_reflns_limit_l_max 15
_diffrn_reflns_limit_l_min -15
_diffrn_reflns_number 25708
_diffrn_reflns_theta_full 25.242
_diffrn_reflns_theta_max 27.994
_diffrn_reflns_theta_min 2.091
_diffrn_standards_number 0
_exptl_absorpt_coefficient_mu 0.103
_exptl_absorpt_correction_type none
_exptl_crystal_colour colourless
_exptl_crystal_density_diffrn 1.383
_exptl_crystal_density_method 'not measured'
_exptl_crystal_description Block
_exptl_crystal_F_000 728
_exptl_crystal_size_max 0.316
_exptl_crystal_size_mid 0.247
_exptl_crystal_size_min 0.206
_refine_diff_density_max 0.696
_refine_diff_density_min -0.271
_refine_ls_extinction_method none
_refine_ls_goodness_of_fit_ref 1.017
_refine_ls_hydrogen_treatment constr
_refine_ls_matrix_type full
_refine_ls_number_constraints 0
_refine_ls_number_parameters 248
_refine_ls_number_reflns 4008
_refine_ls_number_restraints 39
_refine_ls_restrained_S_all 1.015
_refine_ls_R_factor_all 0.1343
_refine_ls_R_factor_gt 0.0606
_refine_ls_shift/su_max 0
_refine_ls_shift/su_mean 0
_refine_ls_structure_factor_coef Fsqd
_refine_ls_weighting_details 'w=1/[\s^2^(Fo^2^)+(0.1075P)^2^+0.2167P] where P=(Fo^2^+2Fc^2^)/3'
_refine_ls_weighting_scheme calc
_refine_ls_wR_factor_gt 0.1729
_refine_ls_wR_factor_ref 0.2193
_reflns_number_gt 1946
_reflns_number_total 4008
_reflns_threshold_expression 'I > 2\s(I)'
_cod_data_source_file dv3024sup1.cif
_cod_data_source_block izbt24dhba
_cod_original_sg_symbol_H-M 'P 21/n'
_cod_database_code 2312278

loop_
_symmetry_equiv_pos_as_xyz
'x, y, z'
'-x+1/2, y+1/2, -z+1/2'
'-x, -y, -z'
'x-1/2, -y-1/2, z-1/2'

loop_
_atom_site_type_symbol
_atom_site_label
_atom_site_fract_x
_atom_site_fract_y
_atom_site_fract_z
_atom_site_U_iso_or_equiv
_atom_site_adp_type
_atom_site_calc_flag
_atom_site_occupancy
_atom_site_disorder_assembly
_atom_site_disorder_group
C C1 0.2256(3) 0.3307(2) 0.1115(2) 0.0462(7) Uani d 1 . .
C C2 0.3201(3) 0.3638(2) 0.2233(3) 0.0517(7) Uani d 1 . .
H H2A 0.294648 0.40267 0.274882 0.062 Uiso calc 1 . .
C C3 0.4529(3) 0.3395(2) 0.2596(3) 0.0565(8) Uani d 1 . .
H H3 0.517455 0.363307 0.336671 0.068 Uiso calc 1 . .
C C4 0.4034(3) 0.2515(3) 0.0874(3) 0.0656(9) Uani d 1 . .
H H4A 0.431538 0.211008 0.039242 0.079 Uiso calc 1 . .
C C5 0.2688(3) 0.2722(2) 0.0432(3) 0.0611(8) Uani d 1 . .
H H5A 0.20651 0.246347 -0.033661 0.073 Uiso calc 1 . .
C C6 0.0790(3) 0.3539(2) 0.0579(3) 0.0486(7) Uani d 1 . .
C C7 -0.0363(4) 0.4971(3) 0.2909(4) 0.0926(13) Uani d 1 . .
H H7A -0.085959 0.531016 0.329609 0.139 Uiso calc 1 . .
H H7B -0.00322 0.435334 0.333219 0.139 Uiso calc 1 . .
H H7C 0.03954 0.536836 0.297237 0.139 Uiso calc 1 . .
C C8 -0.1270(3) 0.4788(2) 0.1576(4) 0.0669(9) Uani d 1 . .
C C9A -0.2718(8) 0.5139(7) 0.0969(7) 0.068(2) Uani d 0.681(9) A 1
H H9A1 -0.273761 0.584595 0.109021 0.082 Uiso calc 0.681(9) A 1
H H9A2 -0.310308 0.501278 0.006909 0.082 Uiso calc 0.681(9) A 1
C C10A -0.3526(6) 0.4664(5) 0.1481(7) 0.093(2) Uani d 0.681(9) A 1
H H10A -0.444645 0.490666 0.107151 0.14 Uiso calc 0.681(9) A 1
H H10B -0.352183 0.396541 0.134913 0.14 Uiso calc 0.681(9) A 1
H H10C -0.315658 0.479809 0.236963 0.14 Uiso calc 0.681(9) A 1
C C9B -0.2550(16) 0.5059(17) 0.1534(14) 0.086(5) Uani d 0.319(9) A 2
H H9B1 -0.266817 0.476516 0.223158 0.104 Uiso calc 0.319(9) A 2
H H9B2 -0.261527 0.577059 0.158046 0.104 Uiso calc 0.319(9) A 2
C C10B -0.3542(15) 0.4705(11) 0.0377(13) 0.095(4) Uani d 0.319(9) A 2
H H10D -0.443548 0.486929 0.029738 0.143 Uiso calc 0.319(9) A 2
H H10E -0.340753 0.500108 -0.030243 0.143 Uiso calc 0.319(9) A 2
H H10F -0.346015 0.400111 0.034516 0.143 Uiso calc 0.319(9) A 2
N N1 0.0399(2) 0.40980(18) 0.1262(2) 0.0549(7) Uani d 1 . .
H H1 0.098313 0.429903 0.199395 0.066 Uiso calc 1 . .
N N2 0.4951(2) 0.28521(19) 0.1933(2) 0.0582(7) Uani d 1 . .
N N3 -0.0929(2) 0.43602(19) 0.0816(3) 0.0626(7) Uani d 1 . .
O O1 0.00257(19) 0.32187(16) -0.0423(2) 0.0651(6) Uani d 1 . .
C C11 0.9062(2) 0.17767(19) 0.1967(2) 0.0437(6) Uani d 1 . .
C C12 0.9337(3) 0.1210(2) 0.1135(3) 0.0462(7) Uani d 1 . .
C C13 1.0644(3) 0.0963(2) 0.1403(3) 0.0483(7) Uani d 1 . .
H H13 1.082847 0.058264 0.083628 0.058 Uiso calc 1 . .
C C14 1.1674(2) 0.1266(2) 0.2486(3) 0.0461(7) Uani d 1 . .
C C15 1.1424(3) 0.1830(2) 0.3328(3) 0.0518(7) Uani d 1 . .
H H15 1.213819 0.20393 0.407784 0.062 Uiso calc 1 . .
C C16 1.0126(3) 0.2074(2) 0.3052(3) 0.0497(7) Uani d 1 . .
H H16 0.994989 0.245932 0.362002 0.06 Uiso calc 1 . .
C C17 0.7666(3) 0.2014(2) 0.1685(3) 0.0473(7) Uani d 1 . .
O O2 0.74959(18) 0.25109(16) 0.25335(18) 0.0598(6) Uani d 1 . .
H H2 0.667349 0.259116 0.231809 0.09 Uiso calc 1 . .
O O3 0.67159(18) 0.17496(15) 0.07253(18) 0.0559(6) Uani d 1 . .
O O4 0.83565(18) 0.08837(17) 0.00710(18) 0.0614(6) Uani d 1 . .
H H4 0.760984 0.105658 0.002523 0.092 Uiso calc 1 . .
O O5 1.29304(18) 0.09825(15) 0.27164(19) 0.0567(6) Uani d 1 . .
H H5 1.348308 0.124958 0.336623 0.085 Uiso calc 1 . .

loop_
_atom_site_aniso_label
_atom_site_aniso_U_11
_atom_site_aniso_U_22
_atom_site_aniso_U_33
_atom_site_aniso_U_12
_atom_site_aniso_U_13
_atom_site_aniso_U_23
C1 0.0322(13) 0.0605(18) 0.0483(17) 0.0021(12) 0.0197(13) 0.0023(13)
C2 0.0377(15) 0.069(2) 0.0518(18) 0.0077(13) 0.0226(14) 0.0001(15)
C3 0.0337(14) 0.078(2) 0.0557(18) 0.0036(14) 0.0172(14) -0.0056(16)
C4 0.0418(16) 0.097(3) 0.066(2) 0.0071(16) 0.0309(17) -0.0140(18)
C5 0.0379(15) 0.088(2) 0.0595(19) 0.0001(15) 0.0230(15) -0.0129(17)
C6 0.0323(14) 0.0587(18) 0.0574(19) 0.0000(12) 0.0218(15) 0.0013(14)
C7 0.080(3) 0.106(3) 0.125(4) -0.013(2) 0.076(3) -0.028(3)
C8 0.0505(18) 0.064(2) 0.105(3) 0.0021(15) 0.050(2) 0.0004(19)
C9A 0.056(4) 0.088(4) 0.071(5) 0.016(3) 0.037(4) 0.006(4)
C10A 0.064(4) 0.103(5) 0.135(6) 0.010(3) 0.064(4) 0.018(4)
C9B 0.063(8) 0.110(10) 0.113(11) 0.027(7) 0.063(8) 0.018(10)
C10B 0.098(9) 0.086(9) 0.132(10) 0.009(7) 0.079(8) -0.007(8)
N1 0.0325(12) 0.0766(17) 0.0606(16) 0.0031(11) 0.0250(12) -0.0011(13)
N2 0.0351(12) 0.0826(19) 0.0602(16) 0.0074(12) 0.0237(13) -0.0070(14)
N3 0.0336(12) 0.0738(18) 0.0819(19) 0.0088(11) 0.0265(13) 0.0040(14)
O1 0.0379(11) 0.0789(15) 0.0678(15) 0.0051(10) 0.0129(11) -0.0127(12)
C11 0.0340(13) 0.0511(17) 0.0505(16) 0.0028(11) 0.0226(13) 0.0028(13)
C12 0.0325(13) 0.0589(18) 0.0467(17) -0.0021(12) 0.0168(13) -0.0012(13)
C13 0.0383(14) 0.0592(18) 0.0535(17) 0.0019(12) 0.0257(14) -0.0057(14)
C14 0.0311(13) 0.0525(17) 0.0561(18) 0.0036(11) 0.0201(14) -0.0002(13)
C15 0.0346(14) 0.0643(19) 0.0531(18) -0.0004(12) 0.0158(13) -0.0096(14)
C16 0.0364(14) 0.0598(18) 0.0549(18) 0.0042(12) 0.0216(14) -0.0067(14)
C17 0.0352(14) 0.0590(18) 0.0507(17) 0.0041(12) 0.0215(14) 0.0058(14)
O2 0.0373(10) 0.0837(15) 0.0614(13) 0.0108(10) 0.0242(10) -0.0097(11)
O3 0.0325(10) 0.0817(15) 0.0535(13) 0.0023(9) 0.0187(10) -0.0035(10)
O4 0.0361(10) 0.0921(16) 0.0542(13) 0.0026(10) 0.0179(10) -0.0153(11)
O5 0.0316(10) 0.0738(14) 0.0651(14) 0.0044(9) 0.0212(10) -0.0110(10)

loop_
_atom_type_symbol
_atom_type_description
_atom_type_scat_dispersion_real
_atom_type_scat_dispersion_imag
_atom_type_scat_source
C C 0.0033 0.0016 'International Tables Vol C Tables 4.2.6.8 and 6.1.1.4'
H H 0 0 'International Tables Vol C Tables 4.2.6.8 and 6.1.1.4'
N N 0.0061 0.0033 'International Tables Vol C Tables 4.2.6.8 and 6.1.1.4'
O O 0.0106 0.006 'International Tables Vol C Tables 4.2.6.8 and 6.1.1.4'

loop_
_geom_angle_atom_site_label_1
_geom_angle_atom_site_label_2
_geom_angle_atom_site_label_3
_geom_angle_site_symmetry_1
_geom_angle_site_symmetry_3
_geom_angle
_geom_angle_publ_flag
C2 C1 C5 . . 117.6(2) ?
C2 C1 C6 . . 124.9(2) ?
C5 C1 C6 . . 117.5(3) ?
C1 C2 C3 . . 118.8(3) ?
C1 C2 H2A . . 120.6 ?
C3 C2 H2A . . 120.6 ?
N2 C3 C2 . . 123.8(3) ?
N2 C3 H3 . . 118.1 ?
C2 C3 H3 . . 118.1 ?
N2 C4 C5 . . 123.4(3) ?
N2 C4 H4A . . 118.3 ?
C5 C4 H4A . . 118.3 ?
C1 C5 C4 . . 119.4(3) ?
C1 C5 H5A . . 120.3 ?
C4 C5 H5A . . 120.3 ?
O1 C6 N1 . . 123.3(2) ?
O1 C6 C1 . . 120.5(2) ?
N1 C6 C1 . . 116.3(3) ?
C8 C7 H7A . . 109.5 ?
C8 C7 H7B . . 109.5 ?
H7A C7 H7B . . 109.5 ?
C8 C7 H7C . . 109.5 ?
H7A C7 H7C . . 109.5 ?
H7B C7 H7C . . 109.5 ?
N3 C8 C9B . . 133.3(7) ?
N3 C8 C7 . . 125.0(3) ?
C9B C8 C7 . . 100.8(6) ?
N3 C8 C9A . . 112.6(4) ?
C7 C8 C9A . . 122.4(4) ?
C10A C9A C8 . . 111.7(6) ?
C10A C9A H9A1 . . 109.3 ?
C8 C9A H9A1 . . 109.3 ?
C10A C9A H9A2 . . 109.3 ?
C8 C9A H9A2 . . 109.3 ?
H9A1 C9A H9A2 . . 107.9 ?
C9A C10A H10A . . 109.5 ?
C9A C10A H10B . . 109.5 ?
H10A C10A H10B . . 109.5 ?
C9A C10A H10C . . 109.5 ?
H10A C10A H10C . . 109.5 ?
H10B C10A H10C . . 109.5 ?
C10B C9B C8 . . 105.9(13) ?
C10B C9B H9B1 . . 110.6 ?
C8 C9B H9B1 . . 110.6 ?
C10B C9B H9B2 . . 110.6 ?
C8 C9B H9B2 . . 110.6 ?
H9B1 C9B H9B2 . . 108.7 ?
C9B C10B H10D . . 109.5 ?
C9B C10B H10E . . 109.5 ?
H10D C10B H10E . . 109.5 ?
C9B C10B H10F . . 109.5 ?
H10D C10B H10F . . 109.5 ?
H10E C10B H10F . . 109.5 ?
C6 N1 N3 . . 119.5(3) ?
C6 N1 H1 . . 120.2 ?
N3 N1 H1 . . 120.2 ?
C3 N2 C4 . . 117.0(2) ?
C8 N3 N1 . . 116.2(3) ?
C16 C11 C12 . . 118.4(2) ?
C16 C11 C17 . . 122.1(2) ?
C12 C11 C17 . . 119.5(2) ?
O4 C12 C13 . . 118.1(2) ?
O4 C12 C11 . . 121.9(2) ?
C13 C12 C11 . . 120.1(3) ?
C14 C13 C12 . . 120.1(2) ?
C14 C13 H13 . . 119.9 ?
C12 C13 H13 . . 119.9 ?
O5 C14 C13 . . 117.7(2) ?
O5 C14 C15 . . 121.5(2) ?
C13 C14 C15 . . 120.8(2) ?
C16 C15 C14 . . 118.7(3) ?
C16 C15 H15 . . 120.7 ?
C14 C15 H15 . . 120.7 ?
C15 C16 C11 . . 122.0(3) ?
C15 C16 H16 . . 119 ?
C11 C16 H16 . . 119 ?
O3 C17 O2 . . 122.1(2) ?
O3 C17 C11 . . 122.4(3) ?
O2 C17 C11 . . 115.5(3) ?
C17 O2 H2 . . 109.5 ?
C12 O4 H4 . . 109.5 ?
C14 O5 H5 . . 109.5 ?

loop_
_geom_bond_atom_site_label_1
_geom_bond_atom_site_label_2
_geom_bond_site_symmetry_2
_geom_bond_distance
_geom_bond_publ_flag
C1 C2 . 1.374(4) ?
C1 C5 . 1.378(4) ?
C1 C6 . 1.500(4) ?
C2 C3 . 1.383(4) ?
C2 H2A . 0.95 ?
C3 N2 . 1.319(4) ?
C3 H3 . 0.95 ?
C4 N2 . 1.321(4) ?
C4 C5 . 1.379(4) ?
C4 H4A . 0.95 ?
C5 H5A . 0.95 ?
C6 O1 . 1.215(3) ?
C6 N1 . 1.329(4) ?
C7 C8 . 1.496(5) ?
C7 H7A . 0.98 ?
C7 H7B . 0.98 ?
C7 H7C . 0.98 ?
C8 N3 . 1.273(4) ?
C8 C9B . 1.447(18) ?
C8 C9A . 1.526(9) ?
C9A C10A . 1.445(7) ?
C9A H9A1 . 0.99 ?
C9A H9A2 . 0.99 ?
C10A H10A . 0.98 ?
C10A H10B . 0.98 ?
C10A H10C . 0.98 ?
C9B C10B . 1.432(10) ?
C9B H9B1 . 0.99 ?
C9B H9B2 . 0.99 ?
C10B H10D . 0.98 ?
C10B H10E . 0.98 ?
C10B H10F . 0.98 ?
N1 N3 . 1.379(3) ?
N1 H1 . 0.88 ?
C11 C16 . 1.386(4) ?
C11 C12 . 1.403(4) ?
C11 C17 . 1.471(3) ?
C12 O4 . 1.346(3) ?
C12 C13 . 1.384(3) ?
C13 C14 . 1.371(4) ?
C13 H13 . 0.95 ?
C14 O5 . 1.355(3) ?
C14 C15 . 1.397(4) ?
C15 C16 . 1.371(3) ?
C15 H15 . 0.95 ?
C16 H16 . 0.95 ?
C17 O3 . 1.232(3) ?
C17 O2 . 1.308(3) ?
O2 H2 . 0.84 ?
O4 H4 . 0.84 ?
O5 H5 . 0.84 ?

loop_
_geom_hbond_atom_site_label_D
_geom_hbond_atom_site_label_H
_geom_hbond_atom_site_label_A
_geom_hbond_site_symmetry_A
_geom_hbond_distance_DH
_geom_hbond_distance_HA
_geom_hbond_distance_DA
_geom_hbond_angle_DHA
_geom_hbond_publ_flag
N1 H1 O5 2_655 0.88 2.58 3.124(3) 121.3 yes
O2 H2 N2 . 0.84 1.8 2.633(3) 175.3 yes
C4 H4A O3 . 0.95 2.56 3.233(3) 127.8 yes
O4 H4 O3 . 0.84 1.82 2.568(3) 146.7 yes
O5 H5 O1 4_766 0.84 1.85 2.665(3) 163.3 yes

loop_
_geom_torsion_atom_site_label_1
_geom_torsion_atom_site_label_2
_geom_torsion_atom_site_label_3
_geom_torsion_atom_site_label_4
_geom_torsion_site_symmetry_1
_geom_torsion_site_symmetry_2
_geom_torsion_site_symmetry_3
_geom_torsion_site_symmetry_4
_geom_torsion
_geom_torsion_publ_flag
C5 C1 C2 C3 . . . . 2.0(4) ?
C6 C1 C2 C3 . . . . -177.7(3) ?
C1 C2 C3 N2 . . . . -0.6(5) ?
C2 C1 C5 C4 . . . . -1.7(5) ?
C6 C1 C5 C4 . . . . 178.1(3) ?
N2 C4 C5 C1 . . . . -0.1(5) ?
C2 C1 C6 O1 . . . . 179.6(3) ?
C5 C1 C6 O1 . . . . -0.2(4) ?
C2 C1 C6 N1 . . . . -0.9(4) ?
C5 C1 C6 N1 . . . . 179.4(3) ?
N3 C8 C9A C10A . . . . 116.4(6) ?
C7 C8 C9A C10A . . . . -65.7(8) ?
N3 C8 C9B C10B . . . . 2(2) ?
C7 C8 C9B C10B . . . . -166.8(13) ?
O1 C6 N1 N3 . . . . -2.0(4) ?
C1 C6 N1 N3 . . . . 178.5(2) ?
C2 C3 N2 C4 . . . . -1.1(5) ?
C5 C4 N2 C3 . . . . 1.5(5) ?
C9B C8 N3 N1 . . . . -170.6(12) ?
C7 C8 N3 N1 . . . . -3.6(5) ?
C9A C8 N3 N1 . . . . 174.3(4) ?
C6 N1 N3 C8 . . . . 171.1(3) ?
C16 C11 C12 O4 . . . . 179.1(3) ?
C17 C11 C12 O4 . . . . 0.8(4) ?
C16 C11 C12 C13 . . . . -0.1(4) ?
C17 C11 C12 C13 . . . . -178.5(2) ?
O4 C12 C13 C14 . . . . -178.9(3) ?
C11 C12 C13 C14 . . . . 0.4(4) ?
C12 C13 C14 O5 . . . . 178.4(3) ?
C12 C13 C14 C15 . . . . -0.3(4) ?
O5 C14 C15 C16 . . . . -178.6(3) ?
C13 C14 C15 C16 . . . . 0.1(4) ?
C14 C15 C16 C11 . . . . 0.2(5) ?
C12 C11 C16 C15 . . . . -0.1(4) ?
C17 C11 C16 C15 . . . . 178.2(3) ?
C16 C11 C17 O3 . . . . -179.7(3) ?
C12 C11 C17 O3 . . . . -1.4(4) ?
C16 C11 C17 O2 . . . . -1.0(4) ?
C12 C11 C17 O2 . . . . 177.3(2) ?

_cod_database_fobs_code 2312278
